data_7041716
loop_
_publ_author_name
'Escriche-Tur, Luis'
'Font-Bardia, Merc\`e'
'Albela, Bel\'en'
'Corbella, Montserrat'

_publ_section_title
;
 Determination of ZFS parameters from the EPR spectra of mono-, di- and
 trinuclear Mn(II) complexes: impact of magnetic coupling.
;
_journal_issue 8
_journal_name_full 'Dalton transactions (Cambridge, England : 2003)'
_journal_page_first 2699
_journal_page_last 2714
_journal_paper_doi 10.1039/c6dt04012h
_journal_volume 46
_journal_year 2017
_chemical_formula_moiety 'C56 H46 MN2 N8 O6, 2(Cl O4)'
_chemical_formula_sum 'C56 H46 Cl2 Mn2 N8 O14'
_chemical_formula_weight 1235.79
_space_group_crystal_system triclinic
_space_group_IT_number 2
_space_group_name_Hall '-P 1'
_space_group_name_H-M_alt 'P -1'
_symmetry_space_group_name_Hall '-P 1'
_symmetry_space_group_name_H-M 'P -1'
_atom_sites_solution_hydrogens geom
_audit_creation_method SHELXL-2016/6
_audit_update_record
;
2016-12-14 deposited with the CCDC.
2017-01-17 downloaded from the CCDC.
;
_cell_angle_alpha 63.45(2)
_cell_angle_beta 88.31(4)
_cell_angle_gamma 84.21(4)
_cell_formula_units_Z 1
_cell_length_a 9.1240(6)
_cell_length_b 12.579(6)
_cell_length_c 13.411(6)
_cell_measurement_reflns_used 230
_cell_measurement_temperature 293(2)
_cell_measurement_theta_max 30
_cell_measurement_theta_min 3
_cell_volume 1369.6(9)
_computing_cell_refinement 'Bruker SAINT'
_computing_data_collection 'Bruker APEX2'
_computing_data_reduction 'Bruker SAINT'
_computing_molecular_graphics 'Bruker SHELXTL'
_computing_publication_material 'Bruker SHELXTL'
_computing_structure_refinement 'SHELXL-2016/6 (Sheldrick, 2016)'
_computing_structure_solution 'SHELXS-97 (Sheldrick, 2008)'
_diffrn_ambient_temperature 293(2)
_diffrn_measured_fraction_theta_full 0.936
_diffrn_measured_fraction_theta_max 0.802
_diffrn_measurement_device_type 'MAR345 with image plate detector'
_diffrn_measurement_method 'phi scan'
_diffrn_radiation_source 'fine-focus sealed tube'
_diffrn_radiation_type MoK\a
_diffrn_radiation_wavelength 0.71073
_diffrn_reflns_av_R_equivalents 0.0510
_diffrn_reflns_av_unetI/netI 0.0591
_diffrn_reflns_Laue_measured_fraction_full 0.936
_diffrn_reflns_Laue_measured_fraction_max 0.802
_diffrn_reflns_limit_h_max 11
_diffrn_reflns_limit_h_min -12
_diffrn_reflns_limit_k_max 18
_diffrn_reflns_limit_k_min -18
_diffrn_reflns_limit_l_max 20
_diffrn_reflns_limit_l_min -18
_diffrn_reflns_number 13439
_diffrn_reflns_point_group_measured_fraction_full 0.936
_diffrn_reflns_point_group_measured_fraction_max 0.802
_diffrn_reflns_theta_full 25.242
_diffrn_reflns_theta_max 32.436
_diffrn_reflns_theta_min 1.698
_exptl_absorpt_coefficient_mu 0.634
_exptl_absorpt_correction_T_max 0.940
_exptl_absorpt_correction_T_min 0.926
_exptl_absorpt_correction_type empirical
_exptl_absorpt_process_details sabads
_exptl_crystal_colour yellow
_exptl_crystal_density_diffrn 1.498
_exptl_crystal_description prism
_exptl_crystal_F_000 634
_exptl_crystal_size_max 0.2
_exptl_crystal_size_mid 0.1
_exptl_crystal_size_min 0.1
_refine_diff_density_max 0.712
_refine_diff_density_min -0.497
_refine_diff_density_rms 0.099
_refine_ls_extinction_method none
_refine_ls_goodness_of_fit_ref 1.088
_refine_ls_hydrogen_treatment constr
_refine_ls_matrix_type full
_refine_ls_number_parameters 361
_refine_ls_number_reflns 7910
_refine_ls_number_restraints 3
_refine_ls_restrained_S_all 1.088
_refine_ls_R_factor_all 0.1109
_refine_ls_R_factor_gt 0.0739
_refine_ls_shift/su_max 0.000
_refine_ls_shift/su_mean 0.000
_refine_ls_structure_factor_coef Fsqd
_refine_ls_weighting_details 'w=1/[\s^2^(Fo^2^)+(0.1062P)^2^+0.3966P] where P=(Fo^2^+2Fc^2^)/3'
_refine_ls_weighting_scheme calc
_refine_ls_wR_factor_gt 0.1971
_refine_ls_wR_factor_ref 0.2216
_reflns_Friedel_coverage 0.000
_reflns_number_gt 5138
_reflns_number_total 7910
_reflns_threshold_expression 'I > 2\s(I)'
_cod_data_source_file c6dt04012h2.cif
_cod_data_source_block Compound_3
_cod_depositor_comments 'Adding full bibliography for 7041716--7041723.cif.'
_cod_database_code 7041716
_shelx_shelxl_version_number 2016/6
_shelx_space_group_comment
;
The symmetry employed for this shelxl refinement is uniquely defined
by the following loop, which should always be used as a source of
symmetry information in preference to the above space-group names.
They are only intended as comments.
;

loop_
_space_group_symop_operation_xyz
'x, y, z'
'-x, -y, -z'

loop_
_atom_site_label
_atom_site_type_symbol
_atom_site_fract_x
_atom_site_fract_y
_atom_site_fract_z
_atom_site_U_iso_or_equiv
_atom_site_adp_type
_atom_site_occupancy
_atom_site_site_symmetry_order
_atom_site_calc_flag
_atom_site_refinement_flags_posn
_atom_site_refinement_flags_adp
_atom_site_refinement_flags_occupancy
_atom_site_disorder_assembly
_atom_site_disorder_group
Mn1 Mn 0.53737(5) 0.19259(5) 0.38508(4) 0.04720(16) Uani 1 1 d . U . . .
O2 O 0.6599(3) 0.1028(2) 0.5376(2) 0.0614(4) Uani 1 1 d . U . . .
O1 O 0.4699(3) 0.0487(2) 0.3604(2) 0.0614(4) Uani 1 1 d . . . . .
Cl1 Cl 1.01505(11) 0.57075(10) 0.20277(8) 0.0648(3) Uani 1 1 d . . . . .
O4 O 1.1652(3) 0.5850(3) 0.1732(3) 0.0877(10) Uani 1 1 d . . . . .
O5 O 0.9989(11) 0.5986(8) 0.2971(9) 0.0987(10) Uani 0.5 1 d . . P A 1
O7 O 0.9939(9) 0.4472(8) 0.2397(7) 0.0987(10) Uani 0.5 1 d . . P A 1
O6 O 0.9172(10) 0.6418(9) 0.1156(8) 0.0987(10) Uani 0.5 1 d . . P A 1
O5' O 0.9845(11) 0.5428(8) 0.3144(8) 0.0987(10) Uani 0.5 1 d . . P A 2
O7' O 0.9599(9) 0.4873(8) 0.1731(7) 0.0987(10) Uani 0.5 1 d . . P A 2
O6' O 0.9235(10) 0.6860(8) 0.1316(8) 0.0987(10) Uani 0.5 1 d . . P A 2
N1 N 0.7453(3) 0.2071(3) 0.2862(2) 0.0509(6) Uani 1 1 d . . . . .
N2 N 0.4747(3) 0.3046(3) 0.1999(2) 0.0513(6) Uani 1 1 d . . . . .
N3 N 0.5365(3) 0.3751(3) 0.3858(2) 0.0532(6) Uani 1 1 d . . . . .
N4 N 0.3237(3) 0.2279(3) 0.4598(2) 0.0521(6) Uani 1 1 d . . . . .
C1 C 0.3379(4) 0.3513(3) 0.1612(3) 0.0580(8) Uani 1 1 d . . . . .
H1 H 0.268015 0.355718 0.211479 0.070 Uiso 1 1 calc R U . . .
C2 C 0.2944(5) 0.3926(4) 0.0530(4) 0.0693(11) Uani 1 1 d . . . . .
H2 H 0.197849 0.423748 0.029659 0.083 Uiso 1 1 calc R U . . .
C3 C 0.4002(5) 0.3864(4) -0.0211(4) 0.0742(12) Uani 1 1 d . . . . .
H3 H 0.374372 0.412257 -0.095523 0.089 Uiso 1 1 calc R U . . .
C4 C 0.5427(5) 0.3422(4) 0.0146(3) 0.0677(10) Uani 1 1 d . . . . .
H4 H 0.614376 0.339792 -0.035227 0.081 Uiso 1 1 calc R U . . .
C5 C 0.5779(4) 0.3013(3) 0.1265(3) 0.0497(7) Uani 1 1 d . . . . .
C6 C 0.7295(4) 0.2515(3) 0.1743(3) 0.0521(7) Uani 1 1 d . . . . .
C7 C 0.8498(4) 0.2514(4) 0.1078(3) 0.0674(10) Uani 1 1 d . . . . .
H7 H 0.838157 0.281381 0.031032 0.081 Uiso 1 1 calc R U . . .
C8 C 0.9861(5) 0.2059(4) 0.1584(4) 0.0780(11) Uani 1 1 d . U . . .
H8 H 1.067653 0.204285 0.115703 0.094 Uiso 1 1 calc R U . . .
C9 C 1.0022(5) 0.1630(4) 0.2712(4) 0.0715(10) Uani 1 1 d . U . . .
H9 H 1.094197 0.133009 0.305758 0.086 Uiso 1 1 calc R U . . .
C10 C 0.8804(4) 0.1652(4) 0.3319(3) 0.0626(9) Uani 1 1 d . . . . .
H10 H 0.891622 0.136179 0.408615 0.075 Uiso 1 1 calc R U . . .
C11 C 0.2293(4) 0.1448(4) 0.5112(3) 0.0609(9) Uani 1 1 d . . . . .
H11 H 0.247401 0.071487 0.509649 0.073 Uiso 1 1 calc R U . . .
C12 C 0.1099(4) 0.1635(4) 0.5646(4) 0.0701(11) Uani 1 1 d . . . . .
H12 H 0.047626 0.103715 0.599999 0.084 Uiso 1 1 calc R U . . .
C13 C 0.0815(5) 0.2715(4) 0.5663(4) 0.0764(12) Uani 1 1 d . . . . .
H13 H -0.000386 0.285206 0.603416 0.092 Uiso 1 1 calc R U . . .
C14 C 0.1737(4) 0.3602(4) 0.5130(4) 0.0676(10) Uani 1 1 d . . . . .
H14 H 0.154904 0.434308 0.512800 0.081 Uiso 1 1 calc R U . . .
C15 C 0.2947(4) 0.3352(3) 0.4600(3) 0.0505(7) Uani 1 1 d . . . . .
C16 C 0.4061(4) 0.4221(3) 0.4058(3) 0.0509(7) Uani 1 1 d . . . . .
C17 C 0.3789(5) 0.5421(3) 0.3771(3) 0.0618(9) Uani 1 1 d . . . . .
H17 H 0.286273 0.573151 0.387883 0.074 Uiso 1 1 calc R U . . .
C18 C 0.4898(5) 0.6158(4) 0.3325(4) 0.0680(10) Uani 1 1 d . . . . .
H18 H 0.473590 0.696474 0.314834 0.082 Uiso 1 1 calc R U . . .
C19 C 0.6221(5) 0.5695(4) 0.3147(3) 0.0642(9) Uani 1 1 d . . . . .
H19 H 0.698314 0.617698 0.284557 0.077 Uiso 1 1 calc R U . . .
C20 C 0.6426(4) 0.4491(3) 0.3419(3) 0.0580(8) Uani 1 1 d . . . . .
H20 H 0.734140 0.417892 0.329359 0.070 Uiso 1 1 calc R U . . .
C21 C 0.3849(4) -0.0280(3) 0.3700(3) 0.0492(7) Uani 1 1 d . . . . .
C22 C 0.3364(4) -0.0318(3) 0.2668(3) 0.0473(7) Uani 1 1 d . . . . .
C23 C 0.3743(5) 0.0527(3) 0.1623(3) 0.0610(9) Uani 1 1 d . . . . .
H23 H 0.433232 0.111125 0.157114 0.073 Uiso 1 1 calc R U . . .
C24 C 0.3256(6) 0.0520(4) 0.0642(3) 0.0725(11) Uani 1 1 d . . . . .
H24 H 0.349045 0.110753 -0.005310 0.087 Uiso 1 1 calc R U . . .
C25 C 0.2500(4) -0.1182(3) 0.2714(3) 0.0593(8) Uani 1 1 d . . . . .
H25 H 0.221268 -0.174813 0.340314 0.071 Uiso 1 1 calc R U . . .
C26 C 0.2058(5) -0.1216(4) 0.1756(4) 0.0763(12) Uani 1 1 d . . . . .
H26 H 0.150404 -0.182026 0.180876 0.092 Uiso 1 1 calc R U . . .
C27 C 0.2426(5) -0.0370(4) 0.0725(3) 0.0693(11) Uani 1 1 d . . . . .
O3 O 0.1943(5) -0.0477(4) -0.0173(3) 0.1009(12) Uani 1 1 d . U . . .
C28 C 0.2129(8) 0.0439(6) -0.1254(5) 0.116(2) Uani 1 1 d . U . . .
H28D H 0.173483 0.023347 -0.179406 0.174 Uiso 1 1 calc R U . . .
H28E H 0.161887 0.117439 -0.132068 0.174 Uiso 1 1 calc R U . . .
H28F H 0.315864 0.053307 -0.138433 0.174 Uiso 1 1 calc R U . . .

loop_
_atom_site_aniso_label
_atom_site_aniso_U_11
_atom_site_aniso_U_22
_atom_site_aniso_U_33
_atom_site_aniso_U_23
_atom_site_aniso_U_13
_atom_site_aniso_U_12
Mn1 0.0456(3) 0.0536(3) 0.0428(3) -0.0215(2) 0.00601(17) -0.00845(19)
O2 0.0642(11) 0.0699(11) 0.0465(7) -0.0211(7) -0.0029(6) -0.0139(8)
O1 0.0642(11) 0.0699(11) 0.0465(7) -0.0211(7) -0.0029(6) -0.0139(8)
Cl1 0.0587(6) 0.0798(6) 0.0642(5) -0.0391(5) 0.0094(4) -0.0108(4)
O4 0.0549(18) 0.119(3) 0.087(2) -0.044(2) 0.0164(14) -0.0140(16)
O5 0.097(2) 0.112(3) 0.099(2) -0.057(3) -0.0002(16) -0.011(2)
O7 0.097(2) 0.112(3) 0.099(2) -0.057(3) -0.0002(16) -0.011(2)
O6 0.097(2) 0.112(3) 0.099(2) -0.057(3) -0.0002(16) -0.011(2)
O5' 0.097(2) 0.112(3) 0.099(2) -0.057(3) -0.0002(16) -0.011(2)
O7' 0.097(2) 0.112(3) 0.099(2) -0.057(3) -0.0002(16) -0.011(2)
O6' 0.097(2) 0.112(3) 0.099(2) -0.057(3) -0.0002(16) -0.011(2)
N1 0.0478(15) 0.0571(16) 0.0471(14) -0.0221(12) 0.0080(11) -0.0096(11)
N2 0.0528(16) 0.0506(15) 0.0503(15) -0.0221(12) 0.0018(11) -0.0060(11)
N3 0.0553(17) 0.0588(17) 0.0506(15) -0.0281(13) 0.0041(12) -0.0105(12)
N4 0.0499(15) 0.0573(16) 0.0528(15) -0.0268(13) 0.0098(11) -0.0127(12)
C1 0.052(2) 0.061(2) 0.0493(18) -0.0154(15) -0.0095(13) 0.0019(14)
C2 0.068(3) 0.061(2) 0.065(2) -0.0146(19) -0.0153(18) -0.0067(17)
C3 0.083(3) 0.075(3) 0.057(2) -0.019(2) -0.012(2) -0.022(2)
C4 0.074(3) 0.081(3) 0.0498(19) -0.0275(19) 0.0106(17) -0.026(2)
C5 0.0563(19) 0.0515(17) 0.0401(15) -0.0182(13) 0.0054(12) -0.0132(13)
C6 0.0532(19) 0.0544(18) 0.0512(17) -0.0244(15) 0.0116(13) -0.0160(14)
C7 0.061(2) 0.085(3) 0.058(2) -0.033(2) 0.0161(16) -0.0127(18)
C8 0.059(3) 0.095(3) 0.084(2) -0.044(3) 0.020(2) -0.009(2)
C9 0.049(2) 0.080(3) 0.085(2) -0.038(2) 0.0045(18) -0.0036(17)
C10 0.043(2) 0.073(2) 0.066(2) -0.0262(19) 0.0036(15) -0.0056(15)
C11 0.058(2) 0.064(2) 0.060(2) -0.0268(18) 0.0116(16) -0.0132(16)
C12 0.058(2) 0.078(3) 0.080(3) -0.038(2) 0.0224(19) -0.0201(18)
C13 0.058(2) 0.089(3) 0.095(3) -0.052(3) 0.025(2) -0.017(2)
C14 0.055(2) 0.076(3) 0.085(3) -0.049(2) 0.0128(18) -0.0078(17)
C15 0.0463(18) 0.0553(18) 0.0513(17) -0.0251(15) 0.0010(12) -0.0051(13)
C16 0.0491(18) 0.0612(19) 0.0443(16) -0.0258(14) -0.0022(12) -0.0027(13)
C17 0.061(2) 0.057(2) 0.067(2) -0.0289(18) 0.0016(16) -0.0035(15)
C18 0.070(3) 0.050(2) 0.080(3) -0.0261(19) 0.001(2) -0.0032(16)
C19 0.073(3) 0.063(2) 0.059(2) -0.0264(18) 0.0096(17) -0.0235(18)
C20 0.060(2) 0.064(2) 0.0561(19) -0.0308(17) 0.0145(15) -0.0186(16)
C21 0.0433(17) 0.0524(17) 0.0529(17) -0.0255(14) -0.0012(12) 0.0009(12)
C22 0.0516(18) 0.0465(16) 0.0428(15) -0.0194(13) 0.0010(12) -0.0038(12)
C23 0.078(2) 0.061(2) 0.0480(18) -0.0250(16) 0.0066(16) -0.0221(18)
C24 0.105(3) 0.065(2) 0.0484(19) -0.0239(18) -0.0001(19) -0.018(2)
C25 0.058(2) 0.063(2) 0.058(2) -0.0265(17) -0.0004(15) -0.0130(16)
C26 0.082(3) 0.084(3) 0.071(3) -0.037(2) -0.007(2) -0.030(2)
C27 0.082(3) 0.075(3) 0.061(2) -0.039(2) -0.0183(19) -0.002(2)
O3 0.140(3) 0.103(3) 0.0727(18) -0.0488(18) -0.026(2) -0.014(2)
C28 0.161(6) 0.123(5) 0.067(2) -0.045(2) -0.033(3) 0.001(4)

loop_
_atom_type_symbol
_atom_type_description
_atom_type_scat_dispersion_real
_atom_type_scat_dispersion_imag
_atom_type_scat_source
C C 0.0033 0.0016 'International Tables Vol C Tables 4.2.6.8 and 6.1.1.4'
Cl Cl 0.1484 0.1585 'International Tables Vol C Tables 4.2.6.8 and 6.1.1.4'
Mn Mn 0.3368 0.7283 'International Tables Vol C Tables 4.2.6.8 and 6.1.1.4'
N N 0.0061 0.0033 'International Tables Vol C Tables 4.2.6.8 and 6.1.1.4'
O O 0.0106 0.0060 'International Tables Vol C Tables 4.2.6.8 and 6.1.1.4'
H H 0.0000 0.0000 'International Tables Vol C Tables 4.2.6.8 and 6.1.1.4'

loop_
_geom_angle_atom_site_label_1
_geom_angle_atom_site_label_2
_geom_angle_atom_site_label_3
_geom_angle
_geom_angle_site_symmetry_1
_geom_angle_site_symmetry_3
O2 Mn1 O1 102.65(11) . .
O2 Mn1 N1 91.01(11) . .
O1 Mn1 N1 94.38(11) . .
O2 Mn1 N4 96.51(12) . .
O1 Mn1 N4 95.74(11) . .
N1 Mn1 N4 165.76(11) . .
O2 Mn1 N2 162.60(11) . .
O1 Mn1 N2 84.22(10) . .
N1 Mn1 N2 72.38(11) . .
N4 Mn1 N2 98.69(11) . .
O2 Mn1 N3 92.67(11) . .
O1 Mn1 N3 161.42(11) . .
N1 Mn1 N3 95.83(11) . .
N4 Mn1 N3 71.82(11) . .
N2 Mn1 N3 84.12(11) . .
C21 O2 Mn1 126.9(2) 2_656 .
C21 O1 Mn1 154.9(3) . .
O5' Cl1 O7' 110.6(5) . .
O6 Cl1 O4 113.3(4) . .
O5' Cl1 O4 115.1(4) . .
O7' Cl1 O4 111.3(4) . .
O6 Cl1 O7 109.6(5) . .
O4 Cl1 O7 107.7(4) . .
O6 Cl1 O5 112.8(5) . .
O4 Cl1 O5 104.1(4) . .
O7 Cl1 O5 109.1(5) . .
O5' Cl1 O6' 107.2(5) . .
O7' Cl1 O6' 103.3(5) . .
O4 Cl1 O6' 108.6(4) . .
C10 N1 C6 118.4(3) . .
C10 N1 Mn1 124.2(2) . .
C6 N1 Mn1 117.1(2) . .
C1 N2 C5 118.2(3) . .
C1 N2 Mn1 124.5(2) . .
C5 N2 Mn1 115.9(2) . .
C20 N3 C16 117.2(3) . .
C20 N3 Mn1 124.4(2) . .
C16 N3 Mn1 116.2(2) . .
C11 N4 C15 118.3(3) . .
C11 N4 Mn1 123.4(3) . .
C15 N4 Mn1 118.1(2) . .
N2 C1 C2 124.2(4) . .
N2 C1 H1 117.9 . .
C2 C1 H1 117.9 . .
C1 C2 C3 117.2(4) . .
C1 C2 H2 121.4 . .
C3 C2 H2 121.4 . .
C4 C3 C2 120.4(4) . .
C4 C3 H3 119.8 . .
C2 C3 H3 119.8 . .
C3 C4 C5 118.8(4) . .
C3 C4 H4 120.6 . .
C5 C4 H4 120.6 . .
N2 C5 C4 121.2(3) . .
N2 C5 C6 115.6(3) . .
C4 C5 C6 123.2(3) . .
N1 C6 C7 121.1(3) . .
N1 C6 C5 116.6(3) . .
C7 C6 C5 122.2(3) . .
C8 C7 C6 118.4(4) . .
C8 C7 H7 120.8 . .
C6 C7 H7 120.8 . .
C9 C8 C7 120.3(4) . .
C9 C8 H8 119.8 . .
C7 C8 H8 119.8 . .
C10 C9 C8 118.6(4) . .
C10 C9 H9 120.7 . .
C8 C9 H9 120.7 . .
N1 C10 C9 123.1(4) . .
N1 C10 H10 118.5 . .
C9 C10 H10 118.5 . .
C12 C11 N4 122.7(4) . .
C12 C11 H11 118.6 . .
N4 C11 H11 118.6 . .
C11 C12 C13 119.1(4) . .
C11 C12 H12 120.5 . .
C13 C12 H12 120.5 . .
C12 C13 C14 120.3(4) . .
C12 C13 H13 119.9 . .
C14 C13 H13 119.9 . .
C13 C14 C15 117.8(4) . .
C13 C14 H14 121.1 . .
C15 C14 H14 121.1 . .
N4 C15 C14 121.8(3) . .
N4 C15 C16 116.0(3) . .
C14 C15 C16 122.2(3) . .
N3 C16 C17 121.8(3) . .
N3 C16 C15 115.2(3) . .
C17 C16 C15 123.0(3) . .
C18 C17 C16 119.7(4) . .
C18 C17 H17 120.2 . .
C16 C17 H17 120.2 . .
C19 C18 C17 119.2(4) . .
C19 C18 H18 120.4 . .
C17 C18 H18 120.4 . .
C18 C19 C20 119.0(4) . .
C18 C19 H19 120.5 . .
C20 C19 H19 120.5 . .
N3 C20 C19 123.1(4) . .
N3 C20 H20 118.5 . .
C19 C20 H20 118.5 . .
O1 C21 O2 123.6(3) . 2_656
O1 C21 C22 118.1(3) . .
O2 C21 C22 118.3(3) 2_656 .
C25 C22 C23 117.7(3) . .
C25 C22 C21 121.3(3) . .
C23 C22 C21 121.0(3) . .
C22 C23 C24 121.4(4) . .
C22 C23 H23 119.3 . .
C24 C23 H23 119.3 . .
C27 C24 C23 119.0(4) . .
C27 C24 H24 120.5 . .
C23 C24 H24 120.5 . .
C26 C25 C22 121.1(4) . .
C26 C25 H25 119.5 . .
C22 C25 H25 119.5 . .
C27 C26 C25 120.8(4) . .
C27 C26 H26 119.6 . .
C25 C26 H26 119.6 . .
O3 C27 C26 116.7(4) . .
O3 C27 C24 123.4(4) . .
C26 C27 C24 119.9(4) . .
C27 O3 C28 119.5(4) . .
O3 C28 H28D 109.5 . .
O3 C28 H28E 109.5 . .
H28D C28 H28E 109.5 . .
O3 C28 H28F 109.5 . .
H28D C28 H28F 109.5 . .
H28E C28 H28F 109.5 . .

loop_
_geom_bond_atom_site_label_1
_geom_bond_atom_site_label_2
_geom_bond_distance
_geom_bond_site_symmetry_2
Mn1 O2 2.127(3) .
Mn1 O1 2.131(3) .
Mn1 N1 2.257(3) .
Mn1 N4 2.260(3) .
Mn1 N2 2.296(3) .
Mn1 N3 2.300(3) .
O2 C21 1.263(4) 2_656
O1 C21 1.258(4) .
Cl1 O6 1.389(10) .
Cl1 O5' 1.402(10) .
Cl1 O7' 1.417(9) .
Cl1 O4 1.421(3) .
Cl1 O7 1.437(9) .
Cl1 O5 1.456(10) .
Cl1 O6' 1.508(10) .
N1 C10 1.341(5) .
N1 C6 1.354(4) .
N2 C1 1.338(4) .
N2 C5 1.354(4) .
N3 C20 1.345(4) .
N3 C16 1.348(4) .
N4 C11 1.346(4) .
N4 C15 1.351(4) .
C1 C2 1.361(5) .
C1 H1 0.9300 .
C2 C3 1.386(7) .
C2 H2 0.9300 .
C3 C4 1.372(6) .
C3 H3 0.9300 .
C4 C5 1.387(5) .
C4 H4 0.9300 .
C5 C6 1.495(5) .
C6 C7 1.394(5) .
C7 C8 1.377(6) .
C7 H7 0.9300 .
C8 C9 1.366(7) .
C8 H8 0.9300 .
C9 C10 1.363(5) .
C9 H9 0.9300 .
C10 H10 0.9300 .
C11 C12 1.344(5) .
C11 H11 0.9300 .
C12 C13 1.367(6) .
C12 H12 0.9300 .
C13 C14 1.380(6) .
C13 H13 0.9300 .
C14 C15 1.380(5) .
C14 H14 0.9300 .
C15 C16 1.492(5) .
C16 C17 1.378(5) .
C17 C18 1.378(6) .
C17 H17 0.9300 .
C18 C19 1.349(6) .
C18 H18 0.9300 .
C19 C20 1.383(6) .
C19 H19 0.9300 .
C20 H20 0.9300 .
C21 C22 1.487(5) .
C22 C25 1.384(5) .
C22 C23 1.388(5) .
C23 C24 1.406(5) .
C23 H23 0.9300 .
C24 C27 1.376(6) .
C24 H24 0.9300 .
C25 C26 1.378(5) .
C25 H25 0.9300 .
C26 C27 1.374(6) .
C26 H26 0.9300 .
C27 O3 1.359(5) .
O3 C28 1.411(7) .
C28 H28D 0.9600 .
C28 H28E 0.9600 .
C28 H28F 0.9600 .
